data_4104815
loop_
_publ_author_name
'Keying Ding'
'William W. Brennessel'
'Patrick L. Holland'

_publ_section_title
;
 Three-Coordinate and Four-Coordinate Cobalt Hydride Complexes That React
 with Dinitrogen
;
_journal_name_full 'Journal of the American Chemical Society'
_journal_page_first 10804
_journal_page_last 10805
_journal_paper_doi 10.1021/ja902812y
_journal_volume 131
_journal_year 2009
_chemical_formula_moiety 'C41 H64 Co N2'
_chemical_formula_sum 'C41 H64 Co N2'
_chemical_formula_weight 643.87
_chemical_name_common holkd21
_chemical_name_systematic
; 
 (diketiminate)cobalt(II) cyclohexyl 
;
_space_group_IT_number 14
_symmetry_cell_setting monoclinic
_symmetry_space_group_name_Hall '-P 2yn'
_symmetry_space_group_name_H-M 'P 1 21/n 1'
_atom_sites_solution_hydrogens geom
_atom_sites_solution_primary direct
_atom_sites_solution_secondary difmap
_audit_creation_method SHELXL-97
_cell_angle_alpha 90.00
_cell_angle_beta 95.060(1)
_cell_angle_gamma 90.00
_cell_formula_units_Z 4
_cell_length_a 9.6029(6)
_cell_length_b 17.8932(12)
_cell_length_c 21.6988(14)
_cell_measurement_reflns_used 3882
_cell_measurement_temperature 100.0(1)
_cell_measurement_theta_max 29.86
_cell_measurement_theta_min 2.20
_cell_volume 3713.9(4)
_computing_cell_refinement 'SAINT (Bruker, 2007)'
_computing_data_collection 'APEX2 (Bruker, 2008)'
_computing_data_reduction 'SAINT (Bruker, 2007)'
_computing_molecular_graphics 'SHELXTL (Sheldrick, 2008)'
_computing_publication_material 'SHELXTL (Sheldrick, 2008)'
_computing_structure_refinement 'SHELXL-97 (Sheldrick, 2008)'
_computing_structure_solution 'SIR97 (Altomare et al., 1999)'
_diffrn_ambient_temperature 100.0(1)
_diffrn_measured_fraction_theta_full 0.999
_diffrn_measured_fraction_theta_max 0.999
_diffrn_measurement_device_type 'Bruker SMART APEX II CCD Platform'
_diffrn_measurement_method 'area detector, \w scans per \f'
_diffrn_radiation_monochromator graphite
_diffrn_radiation_source 'fine-focus sealed tube'
_diffrn_radiation_type MoK\a
_diffrn_radiation_wavelength 0.71073
_diffrn_reflns_av_R_equivalents 0.0988
_diffrn_reflns_av_sigmaI/netI 0.0751
_diffrn_reflns_limit_h_max 14
_diffrn_reflns_limit_h_min -14
_diffrn_reflns_limit_k_max 26
_diffrn_reflns_limit_k_min -26
_diffrn_reflns_limit_l_max 32
_diffrn_reflns_limit_l_min -32
_diffrn_reflns_number 66478
_diffrn_reflns_theta_full 31.77
_diffrn_reflns_theta_max 31.77
_diffrn_reflns_theta_min 1.48
_exptl_absorpt_coefficient_mu 0.491
_exptl_absorpt_correction_T_max 0.9618
_exptl_absorpt_correction_T_min 0.8996
_exptl_absorpt_correction_type multi-scan
_exptl_absorpt_process_details 'SADABS (Sheldrick, 2008)'
_exptl_crystal_colour red-orange
_exptl_crystal_density_diffrn 1.152
_exptl_crystal_description block
_exptl_crystal_F_000 1404
_exptl_crystal_size_max 0.22
_exptl_crystal_size_mid 0.16
_exptl_crystal_size_min 0.08
_refine_diff_density_max 0.455
_refine_diff_density_min -0.515
_refine_diff_density_rms 0.073
_refine_ls_extinction_method none
_refine_ls_goodness_of_fit_ref 1.012
_refine_ls_hydrogen_treatment constr
_refine_ls_matrix_type full
_refine_ls_number_parameters 411
_refine_ls_number_reflns 12621
_refine_ls_number_restraints 0
_refine_ls_restrained_S_all 1.012
_refine_ls_R_factor_all 0.1000
_refine_ls_R_factor_gt 0.0537
_refine_ls_shift/su_max 0.001
_refine_ls_shift/su_mean 0.000
_refine_ls_structure_factor_coef Fsqd
_refine_ls_weighting_details 'calc w=1/[\s^2^(Fo^2^)+(0.0496P)^2^+1.2904P] where P=(Fo^2^+2Fc^2^)/3'
_refine_ls_weighting_scheme calc
_refine_ls_wR_factor_gt 0.1115
_refine_ls_wR_factor_ref 0.1310
_reflns_number_gt 8075
_reflns_number_total 12621
_reflns_threshold_expression >2sigma(I)
_cod_data_source_file ja902812y_si_002_3.cif
_cod_data_source_block LCoCy
_cod_database_code 4104815

loop_
_symmetry_equiv_pos_as_xyz
'x, y, z'
'-x+1/2, y+1/2, -z+1/2'
'-x, -y, -z'
'x-1/2, -y-1/2, z-1/2'

loop_
_atom_site_label
_atom_site_type_symbol
_atom_site_fract_x
_atom_site_fract_y
_atom_site_fract_z
_atom_site_U_iso_or_equiv
_atom_site_adp_type
_atom_site_occupancy
_atom_site_symmetry_multiplicity
_atom_site_calc_flag
_atom_site_refinement_flags
Co1 Co 0.60263(3) 0.243377(13) 0.365291(12) 0.01909(7) Uani 1 1 d .
N11 N 0.72253(16) 0.23678(8) 0.44194(7) 0.0154(3) Uani 1 1 d .
N21 N 0.59545(16) 0.13692(8) 0.34605(7) 0.0164(3) Uani 1 1 d .
C1 C 0.4617(2) 0.31992(10) 0.33298(9) 0.0208(4) Uani 1 1 d .
H1 H 0.3720 0.3051 0.3497 0.025 Uiso 1 1 calc R
C2 C 0.4896(2) 0.40001(11) 0.35517(10) 0.0251(4) Uani 1 1 d .
H2A H 0.5775 0.4180 0.3396 0.030 Uiso 1 1 calc R
H2B H 0.5020 0.4006 0.4009 0.030 Uiso 1 1 calc R
C3 C 0.3706(2) 0.45302(11) 0.33312(9) 0.0246(4) Uani 1 1 d .
H3A H 0.2862 0.4398 0.3539 0.030 Uiso 1 1 calc R
H3B H 0.3973 0.5048 0.3452 0.030 Uiso 1 1 calc R
C4 C 0.3364(2) 0.44965(11) 0.26353(9) 0.0266(4) Uani 1 1 d .
H4A H 0.4156 0.4703 0.2427 0.032 Uiso 1 1 calc R
H4B H 0.2530 0.4808 0.2518 0.032 Uiso 1 1 calc R
C5 C 0.3082(2) 0.36986(11) 0.24197(9) 0.0268(4) Uani 1 1 d .
H5A H 0.2919 0.3689 0.1963 0.032 Uiso 1 1 calc R
H5B H 0.2229 0.3511 0.2593 0.032 Uiso 1 1 calc R
C6 C 0.4318(2) 0.31894(11) 0.26264(9) 0.0251(4) Uani 1 1 d .
H6A H 0.4105 0.2672 0.2486 0.030 Uiso 1 1 calc R
H6B H 0.5158 0.3359 0.2432 0.030 Uiso 1 1 calc R
C11 C 0.8860(2) 0.16654(10) 0.52189(8) 0.0189(4) Uani 1 1 d .
C21 C 0.78111(18) 0.17342(10) 0.46376(8) 0.0159(3) Uani 1 1 d .
C31 C 0.75297(19) 0.10515(10) 0.43295(8) 0.0177(4) Uani 1 1 d .
H31 H 0.8021 0.0640 0.4521 0.021 Uiso 1 1 calc R
C41 C 0.66721(19) 0.08528(10) 0.37966(8) 0.0165(3) Uani 1 1 d .
C51 C 0.6681(2) -0.00047(10) 0.36552(9) 0.0203(4) Uani 1 1 d .
C61 C 0.8318(2) 0.10843(12) 0.56626(9) 0.0269(4) Uani 1 1 d .
H61A H 0.8970 0.1048 0.6035 0.040 Uiso 1 1 calc R
H61B H 0.8242 0.0596 0.5457 0.040 Uiso 1 1 calc R
H61C H 0.7396 0.1238 0.5778 0.040 Uiso 1 1 calc R
C71 C 1.0264(2) 0.13984(12) 0.50080(9) 0.0252(4) Uani 1 1 d .
H71A H 1.0948 0.1351 0.5368 0.038 Uiso 1 1 calc R
H71B H 1.0601 0.1762 0.4718 0.038 Uiso 1 1 calc R
H71C H 1.0136 0.0912 0.4803 0.038 Uiso 1 1 calc R
C81 C 0.9175(2) 0.23761(11) 0.55971(9) 0.0261(4) Uani 1 1 d .
H81A H 0.9861 0.2265 0.5946 0.039 Uiso 1 1 calc R
H81B H 0.8312 0.2561 0.5753 0.039 Uiso 1 1 calc R
H81C H 0.9553 0.2758 0.5334 0.039 Uiso 1 1 calc R
C91 C 0.8174(2) -0.02322(12) 0.35214(10) 0.0280(4) Uani 1 1 d .
H91A H 0.8207 -0.0773 0.3451 0.042 Uiso 1 1 calc R
H91B H 0.8831 -0.0099 0.3876 0.042 Uiso 1 1 calc R
H91C H 0.8432 0.0031 0.3152 0.042 Uiso 1 1 calc R
C101 C 0.6281(2) -0.04355(11) 0.42311(9) 0.0252(4) Uani 1 1 d .
H10A H 0.6303 -0.0974 0.4150 0.038 Uiso 1 1 calc R
H10B H 0.5338 -0.0290 0.4324 0.038 Uiso 1 1 calc R
H10C H 0.6948 -0.0316 0.4585 0.038 Uiso 1 1 calc R
C111 C 0.5691(2) -0.02883(11) 0.31105(9) 0.0256(4) Uani 1 1 d .
H11A H 0.5737 -0.0835 0.3093 0.038 Uiso 1 1 calc R
H11B H 0.5972 -0.0078 0.2724 0.038 Uiso 1 1 calc R
H11C H 0.4732 -0.0133 0.3168 0.038 Uiso 1 1 calc R
C12 C 0.72506(19) 0.30901(10) 0.47059(8) 0.0162(3) Uani 1 1 d .
C22 C 0.62396(19) 0.32603(10) 0.51174(8) 0.0181(4) Uani 1 1 d .
C32 C 0.6120(2) 0.39965(11) 0.53069(9) 0.0216(4) Uani 1 1 d .
H32 H 0.5441 0.4122 0.5583 0.026 Uiso 1 1 calc R
C42 C 0.6970(2) 0.45522(11) 0.51029(9) 0.0240(4) Uani 1 1 d .
H42 H 0.6862 0.5055 0.5232 0.029 Uiso 1 1 calc R
C52 C 0.7973(2) 0.43733(11) 0.47111(9) 0.0237(4) Uani 1 1 d .
H52 H 0.8568 0.4755 0.4580 0.028 Uiso 1 1 calc R
C62 C 0.81336(19) 0.36444(10) 0.45024(9) 0.0193(4) Uani 1 1 d .
C72 C 0.5289(2) 0.26647(11) 0.53474(9) 0.0221(4) Uani 1 1 d .
H72 H 0.5611 0.2169 0.5202 0.027 Uiso 1 1 calc R
C82 C 0.3787(2) 0.27841(15) 0.50720(11) 0.0360(5) Uani 1 1 d .
H82A H 0.3757 0.2778 0.4619 0.054 Uiso 1 1 calc R
H82B H 0.3446 0.3267 0.5209 0.054 Uiso 1 1 calc R
H82C H 0.3192 0.2383 0.5211 0.054 Uiso 1 1 calc R
C92 C 0.5344(2) 0.26428(13) 0.60550(10) 0.0305(5) Uani 1 1 d .
H92A H 0.6305 0.2544 0.6226 0.046 Uiso 1 1 calc R
H92B H 0.4728 0.2246 0.6183 0.046 Uiso 1 1 calc R
H92C H 0.5035 0.3125 0.6209 0.046 Uiso 1 1 calc R
C102 C 0.9259(2) 0.34607(11) 0.40806(10) 0.0236(4) Uani 1 1 d .
H10D H 0.9300 0.2905 0.4040 0.028 Uiso 1 1 calc R
C112 C 0.8926(3) 0.37870(14) 0.34298(10) 0.0351(5) Uani 1 1 d .
H11D H 0.8019 0.3598 0.3254 0.053 Uiso 1 1 calc R
H11E H 0.9655 0.3638 0.3165 0.053 Uiso 1 1 calc R
H11F H 0.8892 0.4333 0.3455 0.053 Uiso 1 1 calc R
C122 C 1.0697(2) 0.37285(17) 0.43405(12) 0.0441(6) Uani 1 1 d .
H12A H 1.1410 0.3523 0.4092 0.066 Uiso 1 1 calc R
H12B H 1.0877 0.3559 0.4770 0.066 Uiso 1 1 calc R
H12C H 1.0729 0.4276 0.4327 0.066 Uiso 1 1 calc R
C13 C 0.5176(2) 0.12651(10) 0.28729(8) 0.0166(3) Uani 1 1 d .
C23 C 0.5901(2) 0.12553(10) 0.23359(9) 0.0189(4) Uani 1 1 d .
C33 C 0.5127(2) 0.11921(11) 0.17670(9) 0.0240(4) Uani 1 1 d .
H33 H 0.5600 0.1168 0.1401 0.029 Uiso 1 1 calc R
C43 C 0.3683(2) 0.11635(11) 0.17228(9) 0.0263(4) Uani 1 1 d .
H43 H 0.3170 0.1101 0.1331 0.032 Uiso 1 1 calc R
C53 C 0.2991(2) 0.12270(11) 0.22534(9) 0.0231(4) Uani 1 1 d .
H53 H 0.1997 0.1230 0.2218 0.028 Uiso 1 1 calc R
C63 C 0.3706(2) 0.12872(10) 0.28373(8) 0.0180(4) Uani 1 1 d .
C73 C 0.7470(2) 0.13596(11) 0.23695(9) 0.0216(4) Uani 1 1 d .
H73 H 0.7857 0.1233 0.2800 0.026 Uiso 1 1 calc R
C83 C 0.7808(2) 0.21781(12) 0.22530(11) 0.0301(5) Uani 1 1 d .
H83B H 0.7382 0.2493 0.2555 0.045 Uiso 1 1 calc R
H83C H 0.7436 0.2318 0.1834 0.045 Uiso 1 1 calc R
H83D H 0.8824 0.2249 0.2296 0.045 Uiso 1 1 calc R
C93 C 0.8180(2) 0.08522(12) 0.19256(10) 0.0310(5) Uani 1 1 d .
H93A H 0.7905 0.0333 0.1990 0.047 Uiso 1 1 calc R
H93B H 0.9197 0.0899 0.2004 0.047 Uiso 1 1 calc R
H93C H 0.7894 0.1000 0.1498 0.047 Uiso 1 1 calc R
C103 C 0.2927(2) 0.14064(11) 0.34090(9) 0.0219(4) Uani 1 1 d .
H10E H 0.3494 0.1766 0.3680 0.026 Uiso 1 1 calc R
C113 C 0.1491(2) 0.17646(14) 0.32613(11) 0.0351(5) Uani 1 1 d .
H11G H 0.1127 0.1933 0.3646 0.053 Uiso 1 1 calc R
H11H H 0.0849 0.1397 0.3057 0.053 Uiso 1 1 calc R
H11I H 0.1577 0.2193 0.2986 0.053 Uiso 1 1 calc R
C123 C 0.2781(2) 0.06995(12) 0.37888(10) 0.0293(5) Uani 1 1 d .
H12D H 0.2282 0.0816 0.4152 0.044 Uiso 1 1 calc R
H12E H 0.3712 0.0504 0.3924 0.044 Uiso 1 1 calc R
H12F H 0.2257 0.0324 0.3535 0.044 Uiso 1 1 calc R

loop_
_atom_site_aniso_label
_atom_site_aniso_U_11
_atom_site_aniso_U_22
_atom_site_aniso_U_33
_atom_site_aniso_U_23
_atom_site_aniso_U_13
_atom_site_aniso_U_12
Co1 0.02249(13) 0.01501(12) 0.01844(12) -0.00051(10) -0.00568(9) 0.00272(10)
N11 0.0167(7) 0.0136(7) 0.0157(7) -0.0010(5) 0.0006(6) 0.0002(5)
N21 0.0173(8) 0.0157(7) 0.0156(7) -0.0001(5) -0.0017(6) 0.0012(6)
C1 0.0217(10) 0.0198(9) 0.0201(9) 0.0003(7) -0.0031(7) 0.0010(7)
C2 0.0290(11) 0.0202(9) 0.0245(10) 0.0002(7) -0.0062(8) 0.0017(8)
C3 0.0270(11) 0.0214(9) 0.0246(10) -0.0011(7) -0.0022(8) 0.0042(8)
C4 0.0301(11) 0.0237(10) 0.0251(10) 0.0053(8) -0.0032(8) 0.0065(8)
C5 0.0337(12) 0.0241(10) 0.0212(10) 0.0024(8) -0.0053(8) 0.0045(8)
C6 0.0345(12) 0.0199(9) 0.0201(9) -0.0001(7) -0.0021(8) 0.0051(8)
C11 0.0192(9) 0.0209(9) 0.0159(8) 0.0013(7) -0.0024(7) 0.0018(7)
C21 0.0140(8) 0.0186(8) 0.0151(8) 0.0008(6) 0.0020(6) 0.0012(6)
C31 0.0193(9) 0.0162(8) 0.0168(8) 0.0023(6) -0.0018(7) 0.0038(7)
C41 0.0169(9) 0.0150(8) 0.0175(8) 0.0000(6) 0.0007(7) 0.0016(6)
C51 0.0239(10) 0.0160(8) 0.0199(9) -0.0004(7) -0.0035(7) 0.0037(7)
C61 0.0273(11) 0.0321(11) 0.0204(10) 0.0053(8) -0.0027(8) -0.0027(9)
C71 0.0172(10) 0.0328(11) 0.0247(10) -0.0008(8) -0.0028(8) 0.0043(8)
C81 0.0264(10) 0.0267(10) 0.0232(9) -0.0038(8) -0.0098(8) 0.0037(8)
C91 0.0286(11) 0.0230(10) 0.0316(11) -0.0031(8) -0.0014(9) 0.0089(8)
C101 0.0313(11) 0.0178(9) 0.0252(10) 0.0042(7) -0.0036(8) -0.0003(8)
C111 0.0337(12) 0.0159(9) 0.0260(10) -0.0018(7) -0.0049(9) 0.0006(8)
C12 0.0144(8) 0.0175(8) 0.0157(8) -0.0012(6) -0.0044(6) 0.0014(6)
C22 0.0161(9) 0.0205(9) 0.0169(8) -0.0017(7) -0.0037(7) 0.0005(7)
C32 0.0207(10) 0.0240(9) 0.0195(9) -0.0052(7) -0.0024(7) 0.0038(8)
C42 0.0274(11) 0.0168(9) 0.0264(10) -0.0052(7) -0.0057(8) 0.0029(7)
C52 0.0235(10) 0.0177(9) 0.0287(10) 0.0020(7) -0.0049(8) -0.0039(7)
C62 0.0161(9) 0.0197(9) 0.0214(9) 0.0006(7) -0.0028(7) 0.0002(7)
C72 0.0184(9) 0.0253(10) 0.0230(9) -0.0038(7) 0.0039(7) -0.0018(7)
C82 0.0216(11) 0.0495(14) 0.0359(12) 0.0029(10) -0.0025(9) -0.0079(10)
C92 0.0350(12) 0.0335(11) 0.0235(10) -0.0010(8) 0.0060(9) -0.0025(9)
C102 0.0190(10) 0.0207(9) 0.0316(11) 0.0040(8) 0.0049(8) -0.0002(7)
C112 0.0316(12) 0.0443(14) 0.0299(12) 0.0009(10) 0.0058(10) 0.0042(10)
C122 0.0202(11) 0.0686(19) 0.0439(15) 0.0065(13) 0.0047(10) -0.0049(11)
C13 0.0206(9) 0.0132(8) 0.0153(8) 0.0004(6) -0.0021(7) 0.0015(6)
C23 0.0209(9) 0.0157(8) 0.0197(9) -0.0001(7) -0.0004(7) 0.0005(7)
C33 0.0314(11) 0.0231(9) 0.0174(9) 0.0020(7) 0.0008(8) -0.0020(8)
C43 0.0309(11) 0.0282(10) 0.0179(9) 0.0048(7) -0.0089(8) -0.0072(8)
C53 0.0201(10) 0.0221(9) 0.0260(10) 0.0036(7) -0.0043(8) -0.0053(7)
C63 0.0190(9) 0.0143(8) 0.0200(9) 0.0027(6) -0.0016(7) -0.0009(7)
C73 0.0190(9) 0.0251(9) 0.0206(9) -0.0018(7) 0.0020(7) 0.0007(7)
C83 0.0252(11) 0.0247(10) 0.0409(12) -0.0040(9) 0.0060(9) -0.0035(8)
C93 0.0301(12) 0.0303(11) 0.0340(12) -0.0056(9) 0.0102(9) 0.0035(9)
C103 0.0189(9) 0.0216(9) 0.0251(10) 0.0005(7) 0.0016(7) -0.0001(7)
C113 0.0247(11) 0.0400(13) 0.0417(13) 0.0095(10) 0.0086(10) 0.0078(10)
C123 0.0369(12) 0.0276(10) 0.0245(10) 0.0058(8) 0.0086(9) 0.0031(9)

loop_
_atom_type_symbol
_atom_type_description
_atom_type_scat_dispersion_real
_atom_type_scat_dispersion_imag
_atom_type_scat_source
C C 0.0033 0.0016 'International Tables Vol C Tables 4.2.6.8 and 6.1.1.4'
H H 0.0000 0.0000 'International Tables Vol C Tables 4.2.6.8 and 6.1.1.4'
N N 0.0061 0.0033 'International Tables Vol C Tables 4.2.6.8 and 6.1.1.4'
Co Co 0.3494 0.9721 'International Tables Vol C Tables 4.2.6.8 and 6.1.1.4'

loop_
_geom_angle_atom_site_label_1
_geom_angle_atom_site_label_2
_geom_angle_atom_site_label_3
_geom_angle
N11 Co1 N21 97.54(6)
N11 Co1 C1 132.16(7)
N21 Co1 C1 125.56(7)
C21 N11 C12 128.46(15)
C21 N11 Co1 123.75(12)
C12 N11 Co1 107.63(11)
C41 N21 C13 127.01(15)
C41 N21 Co1 123.64(12)
C13 N21 Co1 108.87(11)
C2 C1 C6 109.74(16)
C2 C1 Co1 115.84(13)
C6 C1 Co1 113.74(13)
C2 C1 H1 105.5
C6 C1 H1 105.5
Co1 C1 H1 105.5
C1 C2 C3 112.21(16)
C1 C2 H2A 109.2
C3 C2 H2A 109.2
C1 C2 H2B 109.2
C3 C2 H2B 109.2
H2A C2 H2B 107.9
C4 C3 C2 112.15(17)
C4 C3 H3A 109.2
C2 C3 H3A 109.2
C4 C3 H3B 109.2
C2 C3 H3B 109.2
H3A C3 H3B 107.9
C3 C4 C5 111.14(16)
C3 C4 H4A 109.4
C5 C4 H4A 109.4
C3 C4 H4B 109.4
C5 C4 H4B 109.4
H4A C4 H4B 108.0
C4 C5 C6 110.91(17)
C4 C5 H5A 109.5
C6 C5 H5A 109.5
C4 C5 H5B 109.5
C6 C5 H5B 109.5
H5A C5 H5B 108.0
C1 C6 C5 110.99(16)
C1 C6 H6A 109.4
C5 C6 H6A 109.4
C1 C6 H6B 109.4
C5 C6 H6B 109.4
H6A C6 H6B 108.0
C81 C11 C71 106.36(16)
C81 C11 C61 106.73(16)
C71 C11 C61 109.29(16)
C81 C11 C21 117.04(15)
C71 C11 C21 107.87(15)
C61 C11 C21 109.36(15)
N11 C21 C31 120.79(16)
N11 C21 C11 125.49(16)
C31 C21 C11 113.70(15)
C41 C31 C21 133.22(16)
C41 C31 H31 113.4
C21 C31 H31 113.4
N21 C41 C31 120.85(16)
N21 C41 C51 125.78(16)
C31 C41 C51 113.36(15)
C111 C51 C91 106.88(16)
C111 C51 C101 106.04(16)
C91 C51 C101 108.80(16)
C111 C51 C41 117.45(15)
C91 C51 C41 108.47(16)
C101 C51 C41 108.93(15)
C11 C61 H61A 109.5
C11 C61 H61B 109.5
H61A C61 H61B 109.5
C11 C61 H61C 109.5
H61A C61 H61C 109.5
H61B C61 H61C 109.5
C11 C71 H71A 109.5
C11 C71 H71B 109.5
H71A C71 H71B 109.5
C11 C71 H71C 109.5
H71A C71 H71C 109.5
H71B C71 H71C 109.5
C11 C81 H81A 109.5
C11 C81 H81B 109.5
H81A C81 H81B 109.5
C11 C81 H81C 109.5
H81A C81 H81C 109.5
H81B C81 H81C 109.5
C51 C91 H91A 109.5
C51 C91 H91B 109.5
H91A C91 H91B 109.5
C51 C91 H91C 109.5
H91A C91 H91C 109.5
H91B C91 H91C 109.5
C51 C101 H10A 109.5
C51 C101 H10B 109.5
H10A C101 H10B 109.5
C51 C101 H10C 109.5
H10A C101 H10C 109.5
H10B C101 H10C 109.5
C51 C111 H11A 109.5
C51 C111 H11B 109.5
H11A C111 H11B 109.5
C51 C111 H11C 109.5
H11A C111 H11C 109.5
H11B C111 H11C 109.5
C62 C12 C22 121.10(17)
C62 C12 N11 119.28(16)
C22 C12 N11 118.91(16)
C32 C22 C12 118.19(17)
C32 C22 C72 120.12(17)
C12 C22 C72 121.68(16)
C42 C32 C22 121.40(18)
C42 C32 H32 119.3
C22 C32 H32 119.3
C52 C42 C32 119.65(18)
C52 C42 H42 120.2
C32 C42 H42 120.2
C42 C52 C62 121.43(18)
C42 C52 H52 119.3
C62 C52 H52 119.3
C52 C62 C12 118.20(18)
C52 C62 C102 120.36(17)
C12 C62 C102 121.42(17)
C22 C72 C82 110.39(17)
C22 C72 C92 112.28(16)
C82 C72 C92 110.12(18)
C22 C72 H72 108.0
C82 C72 H72 108.0
C92 C72 H72 108.0
C72 C82 H82A 109.5
C72 C82 H82B 109.5
H82A C82 H82B 109.5
C72 C82 H82C 109.5
H82A C82 H82C 109.5
H82B C82 H82C 109.5
C72 C92 H92A 109.5
C72 C92 H92B 109.5
H92A C92 H92B 109.5
C72 C92 H92C 109.5
H92A C92 H92C 109.5
H92B C92 H92C 109.5
C62 C102 C122 112.38(18)
C62 C102 C112 111.83(17)
C122 C102 C112 109.24(18)
C62 C102 H10D 107.7
C122 C102 H10D 107.7
C112 C102 H10D 107.7
C102 C112 H11D 109.5
C102 C112 H11E 109.5
H11D C112 H11E 109.5
C102 C112 H11F 109.5
H11D C112 H11F 109.5
H11E C112 H11F 109.5
C102 C122 H12A 109.5
C102 C122 H12B 109.5
H12A C122 H12B 109.5
C102 C122 H12C 109.5
H12A C122 H12C 109.5
H12B C122 H12C 109.5
C63 C13 C23 121.43(16)
C63 C13 N21 119.17(16)
C23 C13 N21 118.71(17)
C33 C23 C13 118.11(18)
C33 C23 C73 120.37(18)
C13 C23 C73 121.41(16)
C43 C33 C23 121.32(19)
C43 C33 H33 119.3
C23 C33 H33 119.3
C33 C43 C53 119.45(18)
C33 C43 H43 120.3
C53 C43 H43 120.3
C43 C53 C63 121.93(19)
C43 C53 H53 119.0
C63 C53 H53 119.0
C53 C63 C13 117.40(17)
C53 C63 C103 121.00(17)
C13 C63 C103 121.54(16)
C23 C73 C83 109.64(16)
C23 C73 C93 113.22(16)
C83 C73 C93 110.64(17)
C23 C73 H73 107.7
C83 C73 H73 107.7
C93 C73 H73 107.7
C73 C83 H83B 109.5
C73 C83 H83C 109.5
H83B C83 H83C 109.5
C73 C83 H83D 109.5
H83B C83 H83D 109.5
H83C C83 H83D 109.5
C73 C93 H93A 109.5
C73 C93 H93B 109.5
H93A C93 H93B 109.5
C73 C93 H93C 109.5
H93A C93 H93C 109.5
H93B C93 H93C 109.5
C63 C103 C123 113.62(16)
C63 C103 C113 112.81(17)
C123 C103 C113 109.73(17)
C63 C103 H10E 106.7
C123 C103 H10E 106.7
C113 C103 H10E 106.7
C103 C113 H11G 109.5
C103 C113 H11H 109.5
H11G C113 H11H 109.5
C103 C113 H11I 109.5
H11G C113 H11I 109.5
H11H C113 H11I 109.5
C103 C123 H12D 109.5
C103 C123 H12E 109.5
H12D C123 H12E 109.5
C103 C123 H12F 109.5
H12D C123 H12F 109.5
H12E C123 H12F 109.5

loop_
_geom_bond_atom_site_label_1
_geom_bond_atom_site_label_2
_geom_bond_distance
Co1 N11 1.9412(15)
Co1 N21 1.9501(15)
Co1 C1 2.0077(19)
N11 C21 1.334(2)
N11 C12 1.433(2)
N21 C41 1.331(2)
N21 C13 1.432(2)
C1 C2 1.528(3)
C1 C6 1.528(3)
C1 H1 1.0000
C2 C3 1.529(3)
C2 H2A 0.9900
C2 H2B 0.9900
C3 C4 1.518(3)
C3 H3A 0.9900
C3 H3B 0.9900
C4 C5 1.519(3)
C4 H4A 0.9900
C4 H4B 0.9900
C5 C6 1.532(3)
C5 H5A 0.9900
C5 H5B 0.9900
C6 H6A 0.9900
C6 H6B 0.9900
C11 C81 1.529(3)
C11 C71 1.537(3)
C11 C61 1.539(3)
C11 C21 1.548(2)
C21 C31 1.407(2)
C31 C41 1.405(2)
C31 H31 0.9500
C41 C51 1.565(2)
C51 C111 1.536(3)
C51 C91 1.542(3)
C51 C101 1.545(3)
C61 H61A 0.9800
C61 H61B 0.9800
C61 H61C 0.9800
C71 H71A 0.9800
C71 H71B 0.9800
C71 H71C 0.9800
C81 H81A 0.9800
C81 H81B 0.9800
C81 H81C 0.9800
C91 H91A 0.9800
C91 H91B 0.9800
C91 H91C 0.9800
C101 H10A 0.9800
C101 H10B 0.9800
C101 H10C 0.9800
C111 H11A 0.9800
C111 H11B 0.9800
C111 H11C 0.9800
C12 C62 1.401(3)
C12 C22 1.409(3)
C22 C32 1.388(3)
C22 C72 1.516(3)
C32 C42 1.383(3)
C32 H32 0.9500
C42 C52 1.378(3)
C42 H42 0.9500
C52 C62 1.394(3)
C52 H52 0.9500
C62 C102 1.513(3)
C72 C82 1.527(3)
C72 C92 1.532(3)
C72 H72 1.0000
C82 H82A 0.9800
C82 H82B 0.9800
C82 H82C 0.9800
C92 H92A 0.9800
C92 H92B 0.9800
C92 H92C 0.9800
C102 C122 1.522(3)
C102 C112 1.535(3)
C102 H10D 1.0000
C112 H11D 0.9800
C112 H11E 0.9800
C112 H11F 0.9800
C122 H12A 0.9800
C122 H12B 0.9800
C122 H12C 0.9800
C13 C63 1.407(3)
C13 C23 1.409(3)
C23 C33 1.388(3)
C23 C73 1.513(3)
C33 C43 1.383(3)
C33 H33 0.9500
C43 C53 1.384(3)
C43 H43 0.9500
C53 C63 1.391(3)
C53 H53 0.9500
C63 C103 1.519(3)
C73 C83 1.526(3)
C73 C93 1.527(3)
C73 H73 1.0000
C83 H83B 0.9800
C83 H83C 0.9800
C83 H83D 0.9800
C93 H93A 0.9800
C93 H93B 0.9800
C93 H93C 0.9800
C103 C123 1.523(3)
C103 C113 1.529(3)
C103 H10E 1.0000
C113 H11G 0.9800
C113 H11H 0.9800
C113 H11I 0.9800
C123 H12D 0.9800
C123 H12E 0.9800
C123 H12F 0.9800

loop_
_geom_torsion_atom_site_label_1
_geom_torsion_atom_site_label_2
_geom_torsion_atom_site_label_3
_geom_torsion_atom_site_label_4
_geom_torsion
N21 Co1 N11 C21 4.85(15)
C1 Co1 N11 C21 160.53(14)
N21 Co1 N11 C12 -170.86(11)
C1 Co1 N11 C12 -15.18(16)
N11 Co1 N21 C41 -3.75(16)
C1 Co1 N21 C41 -161.71(14)
N11 Co1 N21 C13 -176.26(12)
C1 Co1 N21 C13 25.78(15)
N11 Co1 C1 C2 29.7(2)
N21 Co1 C1 C2 179.53(13)
N11 Co1 C1 C6 158.19(13)
N21 Co1 C1 C6 -51.93(17)
C6 C1 C2 C3 54.8(2)
Co1 C1 C2 C3 -174.76(14)
C1 C2 C3 C4 -53.5(2)
C2 C3 C4 C5 53.4(2)
C3 C4 C5 C6 -55.7(2)
C2 C1 C6 C5 -57.1(2)
Co1 C1 C6 C5 171.31(14)
C4 C5 C6 C1 58.3(2)
C12 N11 C21 C31 171.63(17)
Co1 N11 C21 C31 -3.2(2)
C12 N11 C21 C11 -10.1(3)
Co1 N11 C21 C11 175.10(13)
C81 C11 C21 N11 4.3(3)
C71 C11 C21 N11 -115.5(2)
C61 C11 C21 N11 125.72(19)
C81 C11 C21 C31 -177.38(17)
C71 C11 C21 C31 62.8(2)
C61 C11 C21 C31 -55.9(2)
N11 C21 C31 C41 -1.4(3)
C11 C21 C31 C41 -179.81(19)
C13 N21 C41 C31 172.10(17)
Co1 N21 C41 C31 1.0(2)
C13 N21 C41 C51 -7.4(3)
Co1 N21 C41 C51 -178.49(14)
C21 C31 C41 N21 2.6(3)
C21 C31 C41 C51 -177.9(2)
N21 C41 C51 C111 -5.0(3)
C31 C41 C51 C111 175.45(17)
N21 C41 C51 C91 116.2(2)
C31 C41 C51 C91 -63.3(2)
N21 C41 C51 C101 -125.53(19)
C31 C41 C51 C101 55.0(2)
C21 N11 C12 C62 103.7(2)
Co1 N11 C12 C62 -80.89(17)
C21 N11 C12 C22 -85.9(2)
Co1 N11 C12 C22 89.56(16)
C62 C12 C22 C32 1.3(3)
N11 C12 C22 C32 -168.97(16)
C62 C12 C22 C72 -179.27(17)
N11 C12 C22 C72 10.5(3)
C12 C22 C32 C42 -0.3(3)
C72 C22 C32 C42 -179.75(17)
C22 C32 C42 C52 -1.1(3)
C32 C42 C52 C62 1.5(3)
C42 C52 C62 C12 -0.5(3)
C42 C52 C62 C102 -179.01(18)
C22 C12 C62 C52 -0.9(3)
N11 C12 C62 C52 169.35(16)
C22 C12 C62 C102 177.57(17)
N11 C12 C62 C102 -12.2(3)
C32 C22 C72 C82 68.9(2)
C12 C22 C72 C82 -110.5(2)
C32 C22 C72 C92 -54.4(2)
C12 C22 C72 C92 126.22(19)
C52 C62 C102 C122 52.6(3)
C12 C62 C102 C122 -125.8(2)
C52 C62 C102 C112 -70.7(2)
C12 C62 C102 C112 110.9(2)
C41 N21 C13 C63 108.8(2)
Co1 N21 C13 C63 -79.04(17)
C41 N21 C13 C23 -80.6(2)
Co1 N21 C13 C23 91.59(16)
C63 C13 C23 C33 -6.4(3)
N21 C13 C23 C33 -176.79(16)
C63 C13 C23 C73 169.80(17)
N21 C13 C23 C73 -0.6(3)
C13 C23 C33 C43 2.1(3)
C73 C23 C33 C43 -174.16(18)
C23 C33 C43 C53 2.4(3)
C33 C43 C53 C63 -2.8(3)
C43 C53 C63 C13 -1.3(3)
C43 C53 C63 C103 176.04(18)
C23 C13 C63 C53 6.0(3)
N21 C13 C63 C53 176.37(16)
C23 C13 C63 C103 -171.37(16)
N21 C13 C63 C103 -1.0(3)
C33 C23 C73 C83 80.5(2)
C13 C23 C73 C83 -95.6(2)
C33 C23 C73 C93 -43.5(2)
C13 C23 C73 C93 140.36(18)
C53 C63 C103 C123 101.8(2)
C13 C63 C103 C123 -80.9(2)
C53 C63 C103 C113 -23.9(3)
C13 C63 C103 C113 153.36(18)
